data_9000257
loop_
_publ_author_name
'Moore, P. B.'

_publ_section_title
;
 Crystal chemistry of the alluaudite structure type: Contribution to the
 paragenesis of pegmatite phosphate giant crystals
;
_journal_name_full 'American Mineralogist'
_journal_page_first 1955
_journal_page_last 1975
_journal_volume 56
_journal_year 1971
_chemical_formula_sum 'Ca0.125 Fe1.976 Li0.025 Mg0.049 Mn1.125 Na0.625 O12 P3'
_chemical_name_mineral Alluaudite
_space_group_IT_number 15
_symmetry_space_group_name_Hall '-C 2yc'
_symmetry_space_group_name_H-M 'C 1 2/c 1'
_cell_angle_alpha 90
_cell_angle_beta 114.4
_cell_angle_gamma 90
_cell_length_a 12.004
_cell_length_b 12.533
_cell_length_c 6.404
_cell_formula_units_Z 4
_cell_volume 877.405
_database_code_amcsd 0000266
_exptl_crystal_density_diffrn 3.617
_cod_original_formula_sum 'Na.625 Mn1.125 Ca.125 Mg.049 Li.025 Fe1.976 P3 O12'
_cod_database_code 9000257

loop_
_space_group_symop_operation_xyz
x,y,z
1/2+x,1/2+y,z
x,-y,1/2+z
1/2+x,1/2-y,1/2+z
-x,y,1/2-z
1/2-x,1/2+y,1/2-z
-x,-y,-z
1/2-x,1/2-y,-z

loop_
_atom_site_label
_atom_site_fract_x
_atom_site_fract_y
_atom_site_fract_z
_atom_site_occupancy
_atom_site_U_iso_or_equiv
Na1x 0.50000 0.00000 0.00000 0.62500 0.02014
Mn1x 0.50000 0.00000 0.00000 0.17500 0.02014
Ca1x 0.50000 0.00000 0.00000 0.12500 0.02014
Mn1m 0.00000 0.25990 0.25000 0.95000 0.00760
Mg1m 0.00000 0.25990 0.25000 0.02500 0.00760
Li1m 0.00000 0.25990 0.25000 0.02500 0.00760
Fe2m 0.28120 0.65250 0.37130 0.98800 0.00633
Mg2m 0.28120 0.65250 0.37130 0.01200 0.00633
P1 0.00000 -0.28550 0.25000 1.00000 0.00747
P2 0.24240 -0.10890 0.13250 1.00000 0.00874
O1 0.45330 0.71520 0.53420 1.00000 0.00950
O2 0.09880 0.63750 0.24010 1.00000 0.01545
O3 0.32720 0.66330 0.10200 1.00000 0.01292
O4 0.12130 0.39740 0.31190 1.00000 0.01786
O5 0.22510 0.82200 0.31720 1.00000 0.01165
O6 0.31020 0.50210 0.37350 1.00000 0.01697

loop_
_cod_related_entry_id
_cod_related_entry_database
_cod_related_entry_code
1 AMCSD 0000266
